data_2231291
loop_
_publ_author_name
'Luo, Gang'
'Chen, Hong'
'Zhou, Jing'
'Tian, Dan-Li'
'Zhang, Shi'

_publ_section_title
;
 9-[(Furan-2-ylmethyl)amino]-5-(3,4,5-trimethoxyphenyl)-5,5a,8a,9-tetrahydrofuro[3',4':6,7]naphtho[2,3-<i>d</i>][1,3]dioxol-6(8<i>H</i>)-one
;
_journal_coeditor_code RZ2621
_journal_issue 8
_journal_name_full 'Acta Crystallographica Section E'
_journal_page_first o2087
_journal_paper_doi 10.1107/S1600536811027735
_journal_volume 67
_journal_year 2011
_chemical_formula_iupac 'C27 H27 N O8'
_chemical_formula_moiety 'C27 H27 N O8'
_chemical_formula_sum 'C27 H27 N O8'
_chemical_formula_weight 493.50
_chemical_name_systematic
;
9-[(Furan-2-ylmethyl)amino]-5-(3,4,5-trimethoxyphenyl)-
5,5a,8a,9-tetrahydrofuro[3',4':6,7]naphtho[2,3-<i>d</i>][1,3]dioxol-
6(8<i>H</i>)-one
;
_space_group_IT_number 4
_symmetry_cell_setting monoclinic
_symmetry_space_group_name_Hall 'P 2yb'
_symmetry_space_group_name_H-M 'P 1 21 1'
_atom_sites_solution_hydrogens geom
_atom_sites_solution_primary direct
_atom_sites_solution_secondary difmap
_audit_creation_method SHELXL-97
_cell_angle_alpha 90.00
_cell_angle_beta 102.693(5)
_cell_angle_gamma 90.00
_cell_formula_units_Z 2
_cell_length_a 11.7374(15)
_cell_length_b 8.4087(8)
_cell_length_c 11.8848(16)
_cell_measurement_reflns_used 4290
_cell_measurement_temperature 113(2)
_cell_measurement_theta_max 28.0
_cell_measurement_theta_min 1.8
_cell_volume 1144.3(2)
_computing_cell_refinement 'CrystalClear (Rigaku, 2007)'
_computing_data_collection 'CrystalClear (Rigaku, 2007)'
_computing_data_reduction 'CrystalClear (Rigaku, 2007)'
_computing_molecular_graphics 'SHELXTL (Sheldrick, 2008)'
_computing_publication_material 'SHELXTL (Sheldrick, 2008)'
_computing_structure_refinement 'SHELXL97 (Sheldrick, 2008)'
_computing_structure_solution 'SHELXS97 (Sheldrick, 2008)'
_diffrn_ambient_temperature 113(2)
_diffrn_detector_area_resol_mean 14.22
_diffrn_measured_fraction_theta_full 0.998
_diffrn_measured_fraction_theta_max 0.998
_diffrn_measurement_device_type 'Rigaku Saturn724 CCD'
_diffrn_measurement_method '\w and \f'
_diffrn_radiation_monochromator multilayer
_diffrn_radiation_source 'rotating anode'
_diffrn_radiation_type MoK\a
_diffrn_radiation_wavelength 0.71073
_diffrn_reflns_av_R_equivalents 0.0473
_diffrn_reflns_av_sigmaI/netI 0.0492
_diffrn_reflns_limit_h_max 15
_diffrn_reflns_limit_h_min -15
_diffrn_reflns_limit_k_max 10
_diffrn_reflns_limit_k_min -11
_diffrn_reflns_limit_l_max 15
_diffrn_reflns_limit_l_min -15
_diffrn_reflns_number 14991
_diffrn_reflns_theta_full 28.02
_diffrn_reflns_theta_max 28.02
_diffrn_reflns_theta_min 1.76
_diffrn_standards_decay_% 0
_diffrn_standards_interval_count 0
_diffrn_standards_interval_time 0
_diffrn_standards_number 0
_exptl_absorpt_coefficient_mu 0.106
_exptl_absorpt_correction_T_max 0.9874
_exptl_absorpt_correction_T_min 0.9791
_exptl_absorpt_correction_type multi-scan
_exptl_absorpt_process_details '(CrystalClear; Rigaku, 2007)'
_exptl_crystal_colour Colourless
_exptl_crystal_density_diffrn 1.432
_exptl_crystal_density_method 'not measured'
_exptl_crystal_description Prism
_exptl_crystal_F_000 520
_exptl_crystal_size_max 0.20
_exptl_crystal_size_mid 0.18
_exptl_crystal_size_min 0.12
_refine_diff_density_max 0.171
_refine_diff_density_min -0.220
_refine_ls_abs_structure_details 'None, Friedel Pairs merged'
_refine_ls_extinction_method none
_refine_ls_goodness_of_fit_ref 0.972
_refine_ls_hydrogen_treatment mixed
_refine_ls_matrix_type full
_refine_ls_number_parameters 372
_refine_ls_number_reflns 2950
_refine_ls_number_restraints 41
_refine_ls_restrained_S_all 0.990
_refine_ls_R_factor_all 0.0355
_refine_ls_R_factor_gt 0.0296
_refine_ls_shift/su_max 0.001
_refine_ls_shift/su_mean 0.000
_refine_ls_structure_factor_coef Fsqd
_refine_ls_weighting_details 'calc w=1/[\s^2^(Fo^2^)+(0.0360P)^2^+0.0000P] where P=(Fo^2^+2Fc^2^)/3'
_refine_ls_weighting_scheme calc
_refine_ls_wR_factor_gt 0.0661
_refine_ls_wR_factor_ref 0.0673
_reflns_number_gt 2262
_reflns_number_total 2950
_reflns_threshold_expression I>2sigma(I)
_cod_data_source_file rz2621.cif
_cod_data_source_block I
_cod_original_sg_symbol_H-M 'P 21'
_cod_database_code 2231291
_cod_database_fobs_code 2231291

loop_
_symmetry_equiv_pos_as_xyz
'x, y, z'
'-x, y+1/2, -z'

loop_
_atom_site_type_symbol
_atom_site_label
_atom_site_fract_x
_atom_site_fract_y
_atom_site_fract_z
_atom_site_U_iso_or_equiv
_atom_site_adp_type
_atom_site_calc_flag
_atom_site_refinement_flags
_atom_site_occupancy
_atom_site_symmetry_multiplicity
_atom_site_disorder_assembly
_atom_site_disorder_group
O O1 1.3701(3) 0.9258(3) 0.7345(3) 0.0259(8) Uani d PD 0.722(7) 1 A 1
C C1 1.4119(3) 0.9416(4) 0.6362(3) 0.0258(9) Uani d PD 0.722(7) 1 A 1
H H1A 1.4695 1.0165 0.6263 0.031 Uiso calc PR 0.722(7) 1 A 1
C C2 1.3609(4) 0.8374(6) 0.5562(4) 0.0255(13) Uani d PD 0.722(7) 1 A 1
H H2 1.3750 0.8249 0.4810 0.031 Uiso calc PR 0.722(7) 1 A 1
C C3 1.2805(3) 0.7482(5) 0.6062(3) 0.0225(8) Uani d PD 0.722(7) 1 A 1
H H3 1.2312 0.6647 0.5703 0.027 Uiso calc PR 0.722(7) 1 A 1
C C4 1.2879(4) 0.8046(6) 0.7136(4) 0.0219(5) Uani d PD 0.722(7) 1 A 1
O O1' 1.2713(6) 0.6797(10) 0.6369(6) 0.029(2) Uani d PD 0.278(7) 1 A 2
C C1' 1.3229(8) 0.7386(14) 0.5538(7) 0.032(3) Uani d PDU 0.278(7) 1 A 2
H H1' 1.3261 0.6824 0.4852 0.038 Uiso calc PR 0.278(7) 1 A 2
C C2' 1.3680(11) 0.8821(13) 0.5781(10) 0.034(5) Uani d PDU 0.278(7) 1 A 2
H H2' 1.4078 0.9450 0.5325 0.040 Uiso calc PR 0.278(7) 1 A 2
C C3' 1.3437(11) 0.9230(11) 0.6900(10) 0.027(3) Uani d PDU 0.278(7) 1 A 2
H H3' 1.3639 1.0178 0.7332 0.033 Uiso calc PR 0.278(7) 1 A 2
C C4' 1.2882(10) 0.8003(14) 0.7168(9) 0.0219(5) Uani d PD 0.278(7) 1 A 2
O O2 0.86595(12) 0.7908(2) 0.34547(11) 0.0321(4) Uani d . 1 1 . .
O O3 0.67662(11) 0.79787(18) 0.36877(11) 0.0236(3) Uani d . 1 1 A .
O O4 1.00549(13) 0.9413(2) 1.06166(11) 0.0362(4) Uani d . 1 1 A .
O O5 0.81900(13) 0.8872(2) 1.05584(13) 0.0388(4) Uani d . 1 1 . .
O O6 0.52676(11) 1.28410(17) 0.92051(12) 0.0234(3) Uani d . 1 1 A .
O O7 0.62669(11) 1.52498(15) 0.83580(11) 0.0185(3) Uani d . 1 1 . .
O O8 0.79077(11) 1.47895(16) 0.71823(11) 0.0174(3) Uani d . 1 1 A .
N N1 1.10768(16) 0.7428(2) 0.77354(18) 0.0272(4) Uani d . 1 1 A .
C C5 1.23354(16) 0.7632(3) 0.81295(17) 0.0244(5) Uani d D 1 1 . .
H H5A 1.2492 0.8466 0.8694 0.029 Uiso d PR 0.722(7) 1 A 1
H H5B 1.2673 0.6666 0.8485 0.029 Uiso d PR 0.722(7) 1 A 1
H H5C 1.2489 0.8474 0.8688 0.029 Uiso d PR 0.278(7) 1 A 2
H H5D 1.2669 0.6670 0.8495 0.029 Uiso d PR 0.278(7) 1 A 2
C C6 1.04161(16) 0.8907(2) 0.75745(16) 0.0186(4) Uani d . 1 1 . .
H H6 1.0923 0.9741 0.7336 0.022 Uiso calc R 1 1 A .
C C7 0.93416(15) 0.8704(2) 0.65914(16) 0.0164(4) Uani d . 1 1 A .
C C8 0.95707(17) 0.8448(3) 0.54918(16) 0.0216(4) Uani d . 1 1 . .
H H8 1.0349 0.8434 0.5385 0.026 Uiso calc R 1 1 A .
C C9 0.86540(16) 0.8223(2) 0.45889(16) 0.0211(4) Uani d . 1 1 A .
C C10 0.74725(18) 0.8030(3) 0.28551(17) 0.0291(5) Uani d . 1 1 . .
H H10A 0.7269 0.7138 0.2304 0.035 Uiso calc R 1 1 . .
H H10B 0.7343 0.9040 0.2419 0.035 Uiso calc R 1 1 . .
C C11 0.75225(16) 0.8251(2) 0.47291(16) 0.0182(4) Uani d . 1 1 . .
C C12 0.72683(16) 0.8476(2) 0.57774(16) 0.0168(4) Uani d . 1 1 A .
H H12 0.6483 0.8477 0.5863 0.020 Uiso calc R 1 1 . .
C C13 0.81992(16) 0.8708(2) 0.67332(16) 0.0159(4) Uani d . 1 1 . .
C C14 0.78895(16) 0.8993(2) 0.78943(16) 0.0164(4) Uani d . 1 1 A .
H H14 0.7264 0.8221 0.7974 0.020 Uiso calc R 1 1 . .
C C15 0.89755(16) 0.8617(2) 0.88232(16) 0.0191(4) Uani d . 1 1 . .
H H15 0.9140 0.7457 0.8766 0.023 Uiso calc R 1 1 A .
C C16 0.89706(19) 0.8959(3) 1.00600(18) 0.0283(5) Uani d . 1 1 A .
C C17 1.08442(18) 0.9333(3) 0.98287(17) 0.0280(5) Uani d . 1 1 . .
H H17A 1.1261 0.8302 0.9899 0.034 Uiso calc R 1 1 A .
H H17B 1.1424 1.0205 0.9980 0.034 Uiso calc R 1 1 . .
C C18 1.00434(16) 0.9508(3) 0.86503(16) 0.0200(4) Uani d . 1 1 A .
H H18 0.9831 1.0657 0.8531 0.024 Uiso calc R 1 1 . .
C C19 0.74248(16) 1.0657(2) 0.79825(15) 0.0147(4) Uani d . 1 1 . .
C C20 0.78823(15) 1.1934(2) 0.74867(16) 0.0151(4) Uani d . 1 1 A .
H H20 0.8466 1.1755 0.7060 0.018 Uiso calc R 1 1 . .
C C21 0.74977(15) 1.3459(2) 0.76073(15) 0.0148(4) Uani d . 1 1 . .
C C22 0.66214(15) 1.3726(2) 0.81994(16) 0.0151(4) Uani d . 1 1 A .
C C23 0.61405(15) 1.2451(2) 0.86715(16) 0.0166(4) Uani d . 1 1 . .
C C24 0.65474(16) 1.0917(2) 0.85763(16) 0.0164(4) Uani d . 1 1 A .
H H24 0.6227 1.0050 0.8916 0.020 Uiso calc R 1 1 . .
C C25 0.88269(16) 1.4550(2) 0.65900(16) 0.0182(4) Uani d . 1 1 . .
H H25A 0.9504 1.4086 0.7120 0.027 Uiso calc R 1 1 A .
H H25B 0.9048 1.5573 0.6304 0.027 Uiso calc R 1 1 . .
H H25C 0.8561 1.3827 0.5938 0.027 Uiso calc R 1 1 . .
C C26 0.54369(17) 1.5820(3) 0.73793(18) 0.0254(5) Uani d . 1 1 . .
H H26A 0.5794 1.5843 0.6708 0.038 Uiso calc R 1 1 . .
H H26B 0.5190 1.6896 0.7536 0.038 Uiso calc R 1 1 . .
H H26C 0.4757 1.5113 0.7222 0.038 Uiso calc R 1 1 . .
C C27 0.47759(17) 1.1602(3) 0.97667(17) 0.0227(5) Uani d . 1 1 . .
H H27A 0.4453 1.0777 0.9204 0.034 Uiso calc R 1 1 A .
H H27B 0.4153 1.2039 1.0104 0.034 Uiso calc R 1 1 . .
H H27C 0.5384 1.1139 1.0378 0.034 Uiso calc R 1 1 . .
H H1 1.086(2) 0.676(4) 0.803(2) 0.056(10) Uiso d . 1 1 . .

loop_
_atom_site_aniso_label
_atom_site_aniso_U_11
_atom_site_aniso_U_22
_atom_site_aniso_U_33
_atom_site_aniso_U_12
_atom_site_aniso_U_13
_atom_site_aniso_U_23
O1 0.0233(16) 0.0261(14) 0.0294(18) 0.0016(11) 0.0081(13) -0.0019(12)
C1 0.0237(17) 0.0275(18) 0.0266(19) 0.0037(14) 0.0063(15) 0.0045(16)
C2 0.021(2) 0.031(3) 0.023(2) 0.003(2) 0.0028(15) 0.004(2)
C3 0.0174(17) 0.029(2) 0.020(2) 0.0030(17) 0.0016(14) 0.0017(17)
C4 0.0147(9) 0.0226(12) 0.0261(11) 0.0049(9) -0.0004(8) -0.0031(9)
O1' 0.027(3) 0.037(5) 0.022(4) 0.004(3) 0.002(3) -0.005(3)
C1' 0.030(5) 0.040(6) 0.024(4) 0.010(5) 0.002(4) 0.009(4)
C2' 0.037(7) 0.044(8) 0.022(6) 0.004(5) 0.010(5) 0.008(6)
C3' 0.031(5) 0.019(5) 0.031(6) 0.009(4) 0.007(5) 0.003(4)
C4' 0.0147(9) 0.0226(12) 0.0261(11) 0.0049(9) -0.0004(8) -0.0031(9)
O2 0.0278(8) 0.0550(11) 0.0151(7) -0.0014(8) 0.0079(6) -0.0012(7)
O3 0.0236(7) 0.0315(9) 0.0156(7) -0.0025(7) 0.0038(6) -0.0010(6)
O4 0.0300(8) 0.0597(12) 0.0172(7) 0.0130(8) 0.0012(7) -0.0025(8)
O5 0.0378(9) 0.0615(12) 0.0202(8) 0.0147(8) 0.0132(7) 0.0081(8)
O6 0.0262(7) 0.0208(8) 0.0295(8) 0.0029(6) 0.0195(6) 0.0037(6)
O7 0.0215(7) 0.0163(7) 0.0186(7) 0.0047(6) 0.0065(6) 0.0007(6)
O8 0.0189(7) 0.0149(7) 0.0210(7) 0.0012(5) 0.0102(6) 0.0022(6)
N1 0.0166(9) 0.0188(10) 0.0440(12) 0.0032(8) 0.0019(8) 0.0030(9)
C5 0.0178(10) 0.0288(13) 0.0250(11) 0.0052(9) 0.0011(8) -0.0034(9)
C6 0.0180(9) 0.0163(10) 0.0228(10) 0.0021(8) 0.0069(8) 0.0021(8)
C7 0.0190(9) 0.0124(9) 0.0187(10) 0.0009(8) 0.0062(8) 0.0028(8)
C8 0.0188(9) 0.0261(12) 0.0223(10) 0.0008(9) 0.0095(8) 0.0043(9)
C9 0.0269(11) 0.0237(11) 0.0154(10) 0.0002(9) 0.0107(8) 0.0026(9)
C10 0.0290(11) 0.0415(14) 0.0175(10) 0.0022(11) 0.0067(9) -0.0018(10)
C11 0.0208(10) 0.0160(10) 0.0174(9) -0.0011(8) 0.0031(8) 0.0010(8)
C12 0.0170(9) 0.0144(10) 0.0198(10) -0.0001(8) 0.0062(8) 0.0006(8)
C13 0.0211(9) 0.0107(9) 0.0171(9) 0.0019(8) 0.0070(8) 0.0019(8)
C14 0.0181(9) 0.0157(10) 0.0170(9) 0.0003(8) 0.0070(7) 0.0009(8)
C15 0.0233(10) 0.0188(10) 0.0157(9) 0.0058(9) 0.0058(8) 0.0035(8)
C16 0.0304(11) 0.0353(13) 0.0189(10) 0.0121(11) 0.0050(9) 0.0056(10)
C17 0.0235(11) 0.0377(13) 0.0217(10) 0.0083(10) 0.0027(9) -0.0007(10)
C18 0.0201(10) 0.0217(11) 0.0173(9) 0.0040(9) 0.0016(8) 0.0019(9)
C19 0.0152(9) 0.0163(10) 0.0122(9) 0.0011(8) 0.0020(7) -0.0005(8)
C20 0.0132(8) 0.0187(10) 0.0139(9) 0.0017(8) 0.0042(7) 0.0000(7)
C21 0.0143(8) 0.0178(10) 0.0119(9) -0.0009(8) 0.0017(7) 0.0029(8)
C22 0.0167(9) 0.0144(9) 0.0145(9) 0.0035(8) 0.0039(7) -0.0002(8)
C23 0.0161(9) 0.0207(11) 0.0150(9) 0.0015(8) 0.0073(7) 0.0005(8)
C24 0.0179(10) 0.0165(10) 0.0155(9) -0.0018(8) 0.0054(8) 0.0016(8)
C25 0.0186(9) 0.0177(10) 0.0212(10) -0.0037(8) 0.0103(8) 0.0001(9)
C26 0.0224(11) 0.0200(11) 0.0323(12) 0.0059(9) 0.0030(9) 0.0037(9)
C27 0.0225(11) 0.0262(12) 0.0232(11) -0.0024(9) 0.0129(9) 0.0033(9)

loop_
_atom_type_symbol
_atom_type_description
_atom_type_scat_dispersion_real
_atom_type_scat_dispersion_imag
_atom_type_scat_source
C C 0.0033 0.0000 'International Tables Vol C Tables 4.2.6.8 and 6.1.1.4'
H H 0.0000 0.0000 'International Tables Vol C Tables 4.2.6.8 and 6.1.1.4'
N N 0.0061 0.0000 'International Tables Vol C Tables 4.2.6.8 and 6.1.1.4'
O O 0.0106 0.0000 'International Tables Vol C Tables 4.2.6.8 and 6.1.1.4'

loop_
_geom_angle_atom_site_label_1
_geom_angle_atom_site_label_2
_geom_angle_atom_site_label_3
_geom_angle
C1 O1 C4 106.4(3)
C2 C1 O1 110.8(3)
C2 C1 H1A 124.6
O1 C1 H1A 124.6
C1 C2 C3 106.4(4)
C1 C2 H2 126.8
C3 C2 H2 126.8
C4 C3 C2 107.3(3)
C4 C3 H3 126.3
C2 C3 H3 126.3
C3 C4 O1 109.1(3)
C3 C4 C5 135.6(4)
O1 C4 C5 115.3(4)
C1' O1' C4' 102.4(6)
C2' C1' O1' 113.2(8)
C2' C1' H1' 123.4
O1' C1' H1' 123.4
C1' C2' C3' 105.3(7)
C1' C2' H2' 127.3
C3' C2' H2' 127.3
C4' C3' C2' 104.3(7)
C4' C3' H3' 127.9
C2' C3' H3' 127.9
C3' C4' O1' 114.9(8)
C3' C4' C5 133.9(10)
O1' C4' C5 111.2(8)
C9 O2 C10 105.20(15)
C11 O3 C10 105.14(14)
C16 O4 C17 109.59(16)
C23 O6 C27 117.80(15)
C22 O7 C26 112.03(15)
C21 O8 C25 115.83(14)
C6 N1 C5 114.47(17)
C6 N1 H1 119(2)
C5 N1 H1 112(2)
N1 C5 C4' 111.2(5)
N1 C5 C4 110.5(2)
N1 C5 H5A 109.6
C4' C5 H5A 109.9
C4 C5 H5A 109.4
N1 C5 H5B 109.4
C4' C5 H5B 108.4
C4 C5 H5B 109.7
H5A C5 H5B 108.3
N1 C5 H5C 109.4
C4' C5 H5C 109.6
C4 C5 H5C 109.0
H5B C5 H5C 108.8
N1 C5 H5D 109.3
C4' C5 H5D 109.2
C4 C5 H5D 110.5
H5A C5 H5D 107.6
H5C C5 H5D 108.2
N1 C6 C18 114.55(17)
N1 C6 C7 109.34(16)
C18 C6 C7 109.71(14)
N1 C6 H6 107.7
C18 C6 H6 107.7
C7 C6 H6 107.7
C13 C7 C8 120.00(17)
C13 C7 C6 124.32(16)
C8 C7 C6 115.65(16)
C9 C8 C7 118.42(17)
C9 C8 H8 120.8
C7 C8 H8 120.8
C8 C9 C11 121.44(18)
C8 C9 O2 128.97(17)
C11 C9 O2 109.57(17)
O2 C10 O3 107.78(15)
O2 C10 H10A 110.2
O3 C10 H10A 110.2
O2 C10 H10B 110.2
O3 C10 H10B 110.2
H10A C10 H10B 108.5
C12 C11 O3 128.41(17)
C12 C11 C9 121.80(18)
O3 C11 C9 109.76(16)
C11 C12 C13 118.20(17)
C11 C12 H12 120.9
C13 C12 H12 120.9
C7 C13 C12 120.12(17)
C7 C13 C14 122.71(17)
C12 C13 C14 117.16(16)
C19 C14 C13 111.73(15)
C19 C14 C15 113.45(16)
C13 C14 C15 107.20(15)
C19 C14 H14 108.1
C13 C14 H14 108.1
C15 C14 H14 108.1
C16 C15 C18 102.73(17)
C16 C15 C14 119.19(16)
C18 C15 C14 112.65(16)
C16 C15 H15 107.2
C18 C15 H15 107.2
C14 C15 H15 107.2
O5 C16 O4 120.97(19)
O5 C16 C15 129.9(2)
O4 C16 C15 109.12(17)
O4 C17 C18 103.72(15)
O4 C17 H17A 111.0
C18 C17 H17A 111.0
O4 C17 H17B 111.0
C18 C17 H17B 111.0
H17A C17 H17B 109.0
C15 C18 C17 101.01(16)
C15 C18 C6 110.41(17)
C17 C18 C6 120.64(16)
C15 C18 H18 108.0
C17 C18 H18 108.0
C6 C18 H18 108.0
C24 C19 C20 119.56(17)
C24 C19 C14 119.99(16)
C20 C19 C14 120.45(16)
C21 C20 C19 120.65(17)
C21 C20 H20 119.7
C19 C20 H20 119.7
O8 C21 C20 125.24(16)
O8 C21 C22 114.73(17)
C20 C21 C22 120.03(17)
O7 C22 C21 120.13(17)
O7 C22 C23 120.24(16)
C21 C22 C23 119.57(17)
O6 C23 C22 114.70(17)
O6 C23 C24 124.80(17)
C22 C23 C24 120.50(16)
C19 C24 C23 119.65(17)
C19 C24 H24 120.2
C23 C24 H24 120.2
O8 C25 H25A 109.5
O8 C25 H25B 109.5
H25A C25 H25B 109.5
O8 C25 H25C 109.5
H25A C25 H25C 109.5
H25B C25 H25C 109.5
O7 C26 H26A 109.5
O7 C26 H26B 109.5
H26A C26 H26B 109.5
O7 C26 H26C 109.5
H26A C26 H26C 109.5
H26B C26 H26C 109.5
O6 C27 H27A 109.5
O6 C27 H27B 109.5
H27A C27 H27B 109.5
O6 C27 H27C 109.5
H27A C27 H27C 109.5
H27B C27 H27C 109.5

loop_
_geom_bond_atom_site_label_1
_geom_bond_atom_site_label_2
_geom_bond_distance
O1 C1 1.370(4)
O1 C4 1.388(5)
C1 C2 1.334(5)
C1 H1A 0.9500
C2 C3 1.432(6)
C2 H2 0.9500
C3 C4 1.346(5)
C3 H3 0.9500
C4 C5 1.502(4)
O1' C1' 1.360(8)
O1' C4' 1.374(9)
C1' C2' 1.324(9)
C1' H1' 0.9500
C2' C3' 1.461(9)
C2' H2' 0.9500
C3' C4' 1.297(9)
C3' H3' 0.9500
C4' C5 1.461(9)
O2 C9 1.375(2)
O2 C10 1.422(2)
O3 C11 1.374(2)
O3 C10 1.424(2)
O4 C16 1.354(3)
O4 C17 1.456(2)
O5 C16 1.198(2)
O6 C23 1.358(2)
O6 C27 1.426(2)
O7 C22 1.373(2)
O7 C26 1.426(2)
O8 C21 1.358(2)
O8 C25 1.426(2)
N1 C6 1.456(3)
N1 C5 1.458(2)
N1 H1 0.74(3)
C5 H5A 0.9601
C5 H5B 0.9600
C5 H5C 0.9600
C5 H5D 0.9600
C6 C18 1.525(3)
C6 C7 1.529(3)
C6 H6 1.0000
C7 C13 1.388(2)
C7 C8 1.407(2)
C8 C9 1.356(3)
C8 H8 0.9500
C9 C11 1.375(2)
C10 H10A 0.9900
C10 H10B 0.9900
C11 C12 1.357(3)
C12 C13 1.406(2)
C12 H12 0.9500
C13 C14 1.521(2)
C14 C19 1.514(3)
C14 C15 1.525(3)
C14 H14 1.0000
C15 C16 1.499(3)
C15 C18 1.512(3)
C15 H15 1.0000
C17 C18 1.513(3)
C17 H17A 0.9900
C17 H17B 0.9900
C18 H18 1.0000
C19 C24 1.388(3)
C19 C20 1.389(3)
C20 C21 1.377(3)
C20 H20 0.9500
C21 C22 1.386(2)
C22 C23 1.387(3)
C23 C24 1.389(3)
C24 H24 0.9500
C25 H25A 0.9800
C25 H25B 0.9800
C25 H25C 0.9800
C26 H26A 0.9800
C26 H26B 0.9800
C26 H26C 0.9800
C27 H27A 0.9800
C27 H27B 0.9800
C27 H27C 0.9800

loop_
_geom_hbond_atom_site_label_D
_geom_hbond_atom_site_label_H
_geom_hbond_atom_site_label_A
_geom_hbond_site_symmetry_A
_geom_hbond_distance_DH
_geom_hbond_distance_HA
_geom_hbond_distance_DA
_geom_hbond_angle_DHA
C25 H25A O2 2_756 0.98 2.60 3.268(2) 125.8
C26 H26C O3 2_656 0.98 2.60 3.544(3) 163.1
C27 H27A O1 1_455 0.98 2.54 3.487(4) 163.5
C27 H27B O7 2_647 0.98 2.50 2.993(2) 111.0

loop_
_geom_torsion_atom_site_label_1
_geom_torsion_atom_site_label_2
_geom_torsion_atom_site_label_3
_geom_torsion_atom_site_label_4
_geom_torsion
C4 O1 C1 C2 -0.1(2)
O1 C1 C2 C3 0.0(2)
C1 C2 C3 C4 0.1(3)
C2 C3 C4 O1 -0.2(4)
C2 C3 C4 C5 -177.2(5)
C1 O1 C4 C3 0.2(3)
C1 O1 C4 C5 177.9(3)
C4' O1' C1' C2' 0.0(3)
O1' C1' C2' C3' 0.0(3)
C1' C2' C3' C4' 0.0(5)
C2' C3' C4' O1' 0.0(7)
C2' C3' C4' C5 -176.7(12)
C1' O1' C4' C3' 0.0(6)
C1' O1' C4' C5 177.4(9)
C6 N1 C5 C4' -81.7(5)
C6 N1 C5 C4 -80.5(3)
C3' C4' C5 N1 115.8(10)
O1' C4' C5 N1 -61.0(8)
C3' C4' C5 C4 6E1(3)
O1' C4' C5 C4 -12E1(3)
C3 C4 C5 N1 -47.2(6)
O1 C4 C5 N1 136.0(3)
C3 C4 C5 C4' 8E1(3)
O1 C4 C5 C4' -10E1(3)
C5 N1 C6 C18 -88.4(2)
C5 N1 C6 C7 148.05(17)
N1 C6 C7 C13 112.7(2)
C18 C6 C7 C13 -13.7(3)
N1 C6 C7 C8 -65.2(2)
C18 C6 C7 C8 168.40(17)
C13 C7 C8 C9 0.5(3)
C6 C7 C8 C9 178.49(19)
C7 C8 C9 C11 0.5(3)
C7 C8 C9 O2 -177.89(19)
C10 O2 C9 C8 -171.2(2)
C10 O2 C9 C11 10.3(2)
C9 O2 C10 O3 -15.8(2)
C11 O3 C10 O2 15.3(2)
C10 O3 C11 C12 172.9(2)
C10 O3 C11 C9 -9.0(2)
C8 C9 C11 C12 -1.2(3)
O2 C9 C11 C12 177.42(18)
C8 C9 C11 O3 -179.50(19)
O2 C9 C11 O3 -0.9(2)
O3 C11 C12 C13 178.88(18)
C9 C11 C12 C13 0.9(3)
C8 C7 C13 C12 -0.8(3)
C6 C7 C13 C12 -178.56(18)
C8 C7 C13 C14 -179.37(18)
C6 C7 C13 C14 2.9(3)
C11 C12 C13 C7 0.1(3)
C11 C12 C13 C14 178.72(17)
C7 C13 C14 C19 103.5(2)
C12 C13 C14 C19 -75.1(2)
C7 C13 C14 C15 -21.3(2)
C12 C13 C14 C15 160.05(17)
C19 C14 C15 C16 49.7(2)
C13 C14 C15 C16 173.51(18)
C19 C14 C15 C18 -70.7(2)
C13 C14 C15 C18 53.1(2)
C17 O4 C16 O5 176.9(2)
C17 O4 C16 C15 -2.7(2)
C18 C15 C16 O5 160.0(2)
C14 C15 C16 O5 34.7(4)
C18 C15 C16 O4 -20.5(2)
C14 C15 C16 O4 -145.80(18)
C16 O4 C17 C18 24.8(2)
C16 C15 C18 C17 33.8(2)
C14 C15 C18 C17 163.25(17)
C16 C15 C18 C6 162.55(16)
C14 C15 C18 C6 -68.0(2)
O4 C17 C18 C15 -35.8(2)
O4 C17 C18 C6 -157.70(18)
N1 C6 C18 C15 -79.7(2)
C7 C6 C18 C15 43.7(2)
N1 C6 C18 C17 37.5(3)
C7 C6 C18 C17 160.88(19)
C13 C14 C19 C24 144.26(17)
C15 C14 C19 C24 -94.4(2)
C13 C14 C19 C20 -36.7(2)
C15 C14 C19 C20 84.6(2)
C24 C19 C20 C21 1.9(3)
C14 C19 C20 C21 -177.17(18)
C25 O8 C21 C20 -1.4(2)
C25 O8 C21 C22 178.75(15)
C19 C20 C21 O8 178.27(17)
C19 C20 C21 C22 -1.9(3)
C26 O7 C22 C21 83.0(2)
C26 O7 C22 C23 -99.73(19)
O8 C21 C22 O7 -2.6(2)
C20 C21 C22 O7 177.56(16)
O8 C21 C22 C23 -179.89(16)
C20 C21 C22 C23 0.3(3)
C27 O6 C23 C22 -176.57(16)
C27 O6 C23 C24 3.8(3)
O7 C22 C23 O6 4.4(2)
C21 C22 C23 O6 -178.29(16)
O7 C22 C23 C24 -175.91(18)
C21 C22 C23 C24 1.4(3)
C20 C19 C24 C23 -0.2(3)
C14 C19 C24 C23 178.83(17)
O6 C23 C24 C19 178.24(17)
C22 C23 C24 C19 -1.4(3)
